data_7011605
loop_
_publ_author_name
'Kuznik, Nikodem'
'Wendt, Ola F.'

_publ_section_title
;
 The trans effect and trans influence of triphenyl arsine in
 platinum(ii) complexes. A comparative mechanistic and structural study
;
_journal_issue 15
_journal_name_full 'Journal of the Chemical Society, Dalton Transactions'
_journal_page_first 3074
_journal_paper_doi 10.1039/b202100p
_journal_year 2002
_chemical_formula_sum 'C23 H20 As I2 N Pt'
_chemical_formula_weight 834.21
_chemical_name_common compound2
_space_group_IT_number 14
_symmetry_cell_setting monoclinic
_symmetry_space_group_name_Hall '-P 2yn'
_symmetry_space_group_name_H-M 'P 1 21/n 1'
_atom_sites_solution_hydrogens geom
_atom_sites_solution_primary direct
_atom_sites_solution_secondary difmap
_audit_creation_method SHELXL-97
_cell_angle_alpha 90.00
_cell_angle_beta 101.83(3)
_cell_angle_gamma 90.00
_cell_formula_units_Z 4
_cell_length_a 12.869(3)
_cell_length_b 11.283(2)
_cell_length_c 16.842(3)
_cell_measurement_reflns_used 5858
_cell_measurement_temperature 293(2)
_cell_measurement_theta_max 29.544
_cell_measurement_theta_min 2.188
_cell_volume 2393.5(9)
_computing_cell_refinement 'Bruker SAINT'
_computing_data_collection 'Bruker SMART'
_computing_data_reduction 'Bruker SAINT'
_computing_molecular_graphics 'Diamond (Brandenburg)'
_computing_publication_material 'SHELXL-97 (Sheldrick, 1997)'
_computing_structure_refinement 'SHELXL-97 (Sheldrick, 1997)'
_computing_structure_solution 'SHELXS-97 (Sheldrick, 1990)'
_diffrn_ambient_temperature 293(2)
_diffrn_detector_area_resol_mean 512
_diffrn_measured_fraction_theta_full 0.926
_diffrn_measured_fraction_theta_max 0.926
_diffrn_measurement_device_type 'Bruker SMART CCD'
_diffrn_measurement_method '\w scans'
_diffrn_radiation_monochromator graphite
_diffrn_radiation_source 'rotating anode'
_diffrn_radiation_type MoK\a
_diffrn_radiation_wavelength 0.71073
_diffrn_reflns_av_R_equivalents 0.0672
_diffrn_reflns_av_sigmaI/netI 0.0602
_diffrn_reflns_limit_h_max 18
_diffrn_reflns_limit_h_min -18
_diffrn_reflns_limit_k_max 16
_diffrn_reflns_limit_k_min -15
_diffrn_reflns_limit_l_max 22
_diffrn_reflns_limit_l_min -24
_diffrn_reflns_number 23939
_diffrn_reflns_theta_full 31.54
_diffrn_reflns_theta_max 31.54
_diffrn_reflns_theta_min 1.82
_diffrn_standards_decay_% 0.0
_exptl_absorpt_coefficient_mu 9.822
_exptl_absorpt_correction_T_max 0.27807
_exptl_absorpt_correction_T_min 0.13726
_exptl_absorpt_correction_type empirical
_exptl_absorpt_process_details 'absorption corrections using SADABS (Sheldrick, 1996)'
_exptl_crystal_colour orange
_exptl_crystal_density_diffrn 2.315
_exptl_crystal_density_method 'not measured'
_exptl_crystal_description prism
_exptl_crystal_F_000 1528
_exptl_crystal_size_max 0.4
_exptl_crystal_size_mid 0.1
_exptl_crystal_size_min 0.1
_refine_diff_density_max 1.589
_refine_diff_density_min -2.422
_refine_diff_density_rms 0.214
_refine_ls_extinction_method none
_refine_ls_goodness_of_fit_ref 0.944
_refine_ls_hydrogen_treatment riding
_refine_ls_matrix_type full
_refine_ls_number_parameters 253
_refine_ls_number_reflns 7407
_refine_ls_number_restraints 0
_refine_ls_restrained_S_all 0.944
_refine_ls_R_factor_all 0.0956
_refine_ls_R_factor_gt 0.0481
_refine_ls_shift/su_max 0.001
_refine_ls_shift/su_mean 0.000
_refine_ls_structure_factor_coef Fsqd
_refine_ls_weighting_details 'calc w=1/[\s^2^(Fo^2^)+(0.0657P)^2^+0.0000P] where P=(Fo^2^+2Fc^2^)/3'
_refine_ls_weighting_scheme calc
_refine_ls_wR_factor_gt 0.1128
_refine_ls_wR_factor_ref 0.1302
_reflns_number_gt 4408
_reflns_number_total 7407
_reflns_threshold_expression >2sigma(I)
_cod_data_source_file b202100p.txt
_cod_data_source_block compound2
_cod_original_cell_volume 2393.6(8)
_cod_original_sg_symbol_H-M P2(1)/n
_cod_database_code 7011605

loop_
_symmetry_equiv_pos_as_xyz
'x, y, z'
'-x+1/2, y+1/2, -z+1/2'
'-x, -y, -z'
'x-1/2, -y-1/2, z-1/2'

loop_
_atom_site_label
_atom_site_type_symbol
_atom_site_fract_x
_atom_site_fract_y
_atom_site_fract_z
_atom_site_U_iso_or_equiv
_atom_site_adp_type
_atom_site_occupancy
_atom_site_symmetry_multiplicity
_atom_site_calc_flag
_atom_site_refinement_flags
_atom_site_disorder_assembly
_atom_site_disorder_group
Pt1 Pt 0.848984(19) 0.76721(2) 0.616016(14) 0.04376(10) Uani 1 1 d . . .
I1 I 1.05269(4) 0.76946(6) 0.62913(3) 0.07285(18) Uani 1 1 d . . .
I2 I 0.64638(4) 0.74993(5) 0.61348(3) 0.0792(2) Uani 1 1 d . . .
As As 0.81774(5) 0.76069(6) 0.47323(4) 0.04198(16) Uani 1 1 d . . .
N1 N 0.8754(5) 0.7748(5) 0.7437(3) 0.0530(14) Uani 1 1 d . . .
C1 C 0.9160(6) 0.6873(9) 0.7897(4) 0.071(2) Uani 1 1 d . . .
H1 H 0.9310 0.6176 0.7649 0.085 Uiso 1 1 calc R . .
C2 C 0.9374(7) 0.6916(11) 0.8707(5) 0.095(3) Uani 1 1 d . . .
H2 H 0.9657 0.6260 0.9010 0.114 Uiso 1 1 calc R . .
C3 C 0.9171(7) 0.7935(11) 0.9083(5) 0.094(3) Uani 1 1 d . . .
H3 H 0.9313 0.7990 0.9645 0.112 Uiso 1 1 calc R . .
C4 C 0.8762(7) 0.8855(10) 0.8620(5) 0.087(3) Uani 1 1 d . . .
H4 H 0.8631 0.9568 0.8859 0.104 Uiso 1 1 calc R . .
C5 C 0.8537(6) 0.8740(7) 0.7790(4) 0.068(2) Uani 1 1 d . . .
H5 H 0.8228 0.9371 0.7471 0.082 Uiso 1 1 calc R . .
C11 C 0.7362(5) 0.8922(6) 0.4172(4) 0.0461(14) Uani 1 1 d . . .
C12 C 0.7266(5) 0.9019(6) 0.3338(4) 0.0544(17) Uani 1 1 d . . .
H12 H 0.7602 0.8480 0.3058 0.065 Uiso 1 1 calc R . .
C13 C 0.6654(6) 0.9941(7) 0.2928(4) 0.065(2) Uani 1 1 d . . .
H13 H 0.6575 1.0008 0.2369 0.078 Uiso 1 1 calc R . .
C14 C 0.6179(7) 1.0734(7) 0.3336(5) 0.080(3) Uani 1 1 d . . .
H14 H 0.5767 1.1338 0.3057 0.096 Uiso 1 1 calc R . .
C15 C 0.6302(7) 1.0651(7) 0.4176(5) 0.077(2) Uani 1 1 d . . .
H15 H 0.5979 1.1201 0.4458 0.092 Uiso 1 1 calc R . .
C16 C 0.6906(5) 0.9749(6) 0.4585(4) 0.0576(18) Uani 1 1 d . . .
H16 H 0.7005 0.9702 0.5147 0.069 Uiso 1 1 calc R . .
C21 C 0.7456(5) 0.6164(6) 0.4313(4) 0.0487(15) Uani 1 1 d . . .
C22 C 0.7745(6) 0.5126(7) 0.4728(4) 0.067(2) Uani 1 1 d . . .
H22 H 0.8239 0.5148 0.5216 0.081 Uiso 1 1 calc R . .
C23 C 0.7319(7) 0.4060(7) 0.4439(5) 0.079(2) Uani 1 1 d . . .
H23 H 0.7527 0.3362 0.4721 0.095 Uiso 1 1 calc R . .
C24 C 0.6567(7) 0.4042(9) 0.3713(6) 0.085(3) Uani 1 1 d . . .
H24 H 0.6263 0.3326 0.3512 0.102 Uiso 1 1 calc R . .
C25 C 0.6276(6) 0.5056(8) 0.3298(5) 0.076(2) Uani 1 1 d . . .
H25 H 0.5776 0.5031 0.2814 0.091 Uiso 1 1 calc R . .
C26 C 0.6714(5) 0.6122(7) 0.3585(4) 0.0601(18) Uani 1 1 d . . .
H26 H 0.6515 0.6814 0.3294 0.072 Uiso 1 1 calc R . .
C31 C 0.9390(5) 0.7620(6) 0.4211(4) 0.0470(15) Uani 1 1 d . . .
C32 C 0.9797(5) 0.6608(7) 0.3937(4) 0.0608(19) Uani 1 1 d . . .
H32 H 0.9485 0.5877 0.3990 0.073 Uiso 1 1 calc R . .
C33 C 1.0685(7) 0.6686(9) 0.3578(4) 0.076(2) Uani 1 1 d . . .
H33 H 1.0965 0.6002 0.3396 0.092 Uiso 1 1 calc R . .
C34 C 1.1141(7) 0.7752(10) 0.3492(5) 0.084(3) Uani 1 1 d . . .
H34 H 1.1723 0.7793 0.3245 0.101 Uiso 1 1 calc R . .
C35 C 1.0755(6) 0.8758(10) 0.3765(5) 0.085(3) Uani 1 1 d . . .
H35 H 1.1084 0.9480 0.3718 0.102 Uiso 1 1 calc R . .
C36 C 0.9868(6) 0.8711(8) 0.4114(4) 0.066(2) Uani 1 1 d . . .
H36 H 0.9591 0.9405 0.4284 0.079 Uiso 1 1 calc R . .

loop_
_atom_site_aniso_label
_atom_site_aniso_U_11
_atom_site_aniso_U_22
_atom_site_aniso_U_33
_atom_site_aniso_U_23
_atom_site_aniso_U_13
_atom_site_aniso_U_12
Pt1 0.04314(15) 0.05827(18) 0.03071(13) 0.00102(10) 0.00950(10) 0.00598(10)
I1 0.0446(3) 0.1298(5) 0.0429(3) 0.0058(3) 0.0062(2) 0.0098(3)
I2 0.0467(3) 0.1418(6) 0.0518(3) 0.0024(3) 0.0168(2) -0.0015(3)
As 0.0417(3) 0.0534(4) 0.0313(3) 0.0006(2) 0.0088(2) 0.0045(3)
N1 0.052(3) 0.071(4) 0.039(3) -0.003(3) 0.017(3) 0.000(3)
C1 0.070(5) 0.104(7) 0.040(4) 0.008(4) 0.012(3) 0.032(5)
C2 0.084(6) 0.153(10) 0.049(5) 0.019(5) 0.017(4) 0.046(6)
C3 0.068(6) 0.172(11) 0.038(4) -0.004(5) 0.005(4) 0.008(6)
C4 0.089(6) 0.121(9) 0.056(5) -0.031(5) 0.029(5) -0.028(6)
C5 0.085(5) 0.073(5) 0.050(4) -0.011(4) 0.020(4) -0.006(4)
C11 0.044(3) 0.048(4) 0.043(3) 0.004(3) 0.002(3) 0.004(3)
C12 0.065(4) 0.060(5) 0.037(3) 0.005(3) 0.009(3) 0.005(3)
C13 0.076(5) 0.065(5) 0.052(4) 0.009(4) 0.008(4) -0.003(4)
C14 0.089(6) 0.048(5) 0.089(6) 0.014(4) -0.016(5) -0.004(4)
C15 0.089(6) 0.062(5) 0.075(5) -0.009(4) 0.007(5) 0.017(4)
C16 0.070(5) 0.053(4) 0.050(4) -0.008(3) 0.011(3) 0.012(3)
C21 0.052(4) 0.056(4) 0.041(3) 0.005(3) 0.016(3) 0.003(3)
C22 0.079(5) 0.070(5) 0.053(4) 0.006(4) 0.013(4) -0.004(4)
C23 0.104(7) 0.059(5) 0.084(6) 0.013(4) 0.044(5) 0.007(5)
C24 0.095(7) 0.072(7) 0.099(8) -0.024(5) 0.046(6) -0.011(5)
C25 0.074(5) 0.077(6) 0.074(6) -0.021(5) 0.011(4) -0.003(4)
C26 0.060(4) 0.062(5) 0.056(4) -0.010(3) 0.007(4) 0.000(3)
C31 0.040(3) 0.068(5) 0.032(3) 0.003(3) 0.006(3) 0.008(3)
C32 0.051(4) 0.082(6) 0.050(4) -0.017(4) 0.011(3) 0.009(4)
C33 0.067(5) 0.110(8) 0.056(5) -0.013(5) 0.022(4) 0.020(5)
C34 0.062(5) 0.136(10) 0.059(5) 0.007(5) 0.026(4) 0.012(6)
C35 0.056(5) 0.135(9) 0.068(5) 0.034(5) 0.023(4) -0.002(5)
C36 0.053(4) 0.087(6) 0.061(5) 0.004(4) 0.020(4) 0.010(4)

loop_
_atom_type_symbol
_atom_type_description
_atom_type_scat_dispersion_real
_atom_type_scat_dispersion_imag
_atom_type_scat_source
C C 0.0033 0.0016 'International Tables Vol C Tables 4.2.6.8 and 6.1.1.4'
H H 0.0000 0.0000 'International Tables Vol C Tables 4.2.6.8 and 6.1.1.4'
N N 0.0061 0.0033 'International Tables Vol C Tables 4.2.6.8 and 6.1.1.4'
As As 0.0499 2.0058 'International Tables Vol C Tables 4.2.6.8 and 6.1.1.4'
I I -0.4742 1.8119 'International Tables Vol C Tables 4.2.6.8 and 6.1.1.4'
Pt Pt -1.7033 8.3905 'International Tables Vol C Tables 4.2.6.8 and 6.1.1.4'

loop_
_geom_angle_atom_site_label_1
_geom_angle_atom_site_label_2
_geom_angle_atom_site_label_3
_geom_angle
_geom_angle_site_symmetry_1
_geom_angle_site_symmetry_3
_geom_angle_publ_flag
N1 Pt1 As 179.24(16) . . ?
N1 Pt1 I1 87.94(16) . . ?
As Pt1 I1 92.60(4) . . ?
N1 Pt1 I2 88.34(16) . . ?
As Pt1 I2 91.15(4) . . ?
I1 Pt1 I2 174.63(2) . . ?
C21 As C31 102.2(3) . . ?
C21 As C11 107.1(3) . . ?
C31 As C11 100.3(3) . . ?
C21 As Pt1 111.57(18) . . ?
C31 As Pt1 118.46(19) . . ?
C11 As Pt1 115.66(18) . . ?
C1 N1 C5 118.1(7) . . ?
C1 N1 Pt1 122.6(5) . . ?
C5 N1 Pt1 119.2(5) . . ?
N1 C1 C2 123.8(9) . . ?
C1 C2 C3 119.0(10) . . ?
C4 C3 C2 118.3(8) . . ?
C3 C4 C5 119.6(9) . . ?
N1 C5 C4 121.1(8) . . ?
C16 C11 C12 120.2(6) . . ?
C16 C11 As 121.3(5) . . ?
C12 C11 As 118.5(5) . . ?
C11 C12 C13 118.9(6) . . ?
C14 C13 C12 120.6(7) . . ?
C13 C14 C15 120.2(7) . . ?
C16 C15 C14 119.6(7) . . ?
C11 C16 C15 120.5(7) . . ?
C22 C21 C26 118.9(7) . . ?
C22 C21 As 118.1(5) . . ?
C26 C21 As 122.8(5) . . ?
C23 C22 C21 121.3(8) . . ?
C22 C23 C24 118.7(8) . . ?
C25 C24 C23 120.6(9) . . ?
C24 C25 C26 120.6(8) . . ?
C25 C26 C21 119.9(8) . . ?
C32 C31 C36 118.9(7) . . ?
C32 C31 As 122.8(6) . . ?
C36 C31 As 118.2(5) . . ?
C31 C32 C33 119.6(8) . . ?
C34 C33 C32 120.6(8) . . ?
C35 C34 C33 120.6(9) . . ?
C34 C35 C36 120.1(9) . . ?
C35 C36 C31 120.2(8) . . ?

loop_
_geom_bond_atom_site_label_1
_geom_bond_atom_site_label_2
_geom_bond_distance
_geom_bond_site_symmetry_2
_geom_bond_publ_flag
Pt1 N1 2.109(5) . ?
Pt1 As 2.3567(8) . ?
Pt1 I1 2.5855(8) . ?
Pt1 I2 2.6062(8) . ?
As C21 1.935(7) . ?
As C31 1.941(6) . ?
As C11 1.946(6) . ?
N1 C1 1.297(9) . ?
N1 C5 1.324(9) . ?
C1 C2 1.336(10) . ?
C2 C3 1.363(15) . ?
C3 C4 1.339(13) . ?
C4 C5 1.373(10) . ?
C11 C16 1.366(8) . ?
C11 C12 1.389(8) . ?
C12 C13 1.399(9) . ?
C13 C14 1.350(11) . ?
C14 C15 1.394(12) . ?
C15 C16 1.377(10) . ?
C21 C22 1.376(10) . ?
C21 C26 1.392(9) . ?
C22 C23 1.369(11) . ?
C23 C24 1.395(11) . ?
C24 C25 1.353(12) . ?
C25 C26 1.373(10) . ?
C31 C32 1.375(9) . ?
C31 C36 1.401(10) . ?
C32 C33 1.401(10) . ?
C33 C34 1.359(13) . ?
C34 C35 1.356(13) . ?
C35 C36 1.387(10) . ?
